data_7019618
loop_
_publ_author_name
'Brooks, Neil R.'
'Schaltin, Stijn'
'Van Hecke, Kristof'
'Van Meervelt, Luc'
'Fransaer, Jan'
'Binnemans, Koen'

_publ_section_title
;
 Heteroleptic silver-containing ionic liquids.
;
_journal_issue 23
_journal_name_full 'Dalton transactions (Cambridge, England : 2003)'
_journal_page_first 6902
_journal_page_last 6905
_journal_paper_doi 10.1039/c2dt30725a
_journal_volume 41
_journal_year 2012
_chemical_formula_moiety 'C12 H20 Ag N4, C2 F6 N O4 S2'
_chemical_formula_sum 'C14 H20 Ag F6 N5 O4 S2'
_chemical_formula_weight 608.34
_chemical_name_common
;
(N-butylimidazole)(N-ethylimidazole)silver bistriflimide
;
_chemical_name_systematic
;
(N-butylimidazole)(N-ethylimidazole)silver bis(trifluoromethyl)sulfonylimide
;
_space_group_crystal_system monoclinic
_space_group_IT_number 14
_space_group_name_Hall '-P 2ybc'
_space_group_name_H-M_alt 'P 1 21/c 1'
_symmetry_space_group_name_Hall '-P 2ybc'
_symmetry_space_group_name_H-M 'P 1 21/c 1'
_atom_sites_solution_hydrogens geom
_atom_sites_solution_primary direct
_atom_sites_solution_secondary difmap
_audit_creation_date 2012-02-27
_audit_creation_method
;
Olex2 1.1-alpha
(compiled 2011.11.01 svn.r2039, GUI svn.r3906)
;
_cell_angle_alpha 90.00
_cell_angle_beta 114.034(3)
_cell_angle_gamma 90.00
_cell_formula_units_Z 4
_cell_length_a 15.2285(9)
_cell_length_b 8.9449(7)
_cell_length_c 18.0327(11)
_cell_measurement_reflns_used 2407
_cell_measurement_temperature 100(2)
_cell_measurement_theta_max 70.074
_cell_measurement_theta_min 3.179
_cell_volume 2243.4(3)
_computing_cell_refinement 'SAINT v6.45A (Bruker, 2003)'
_computing_data_collection 'SMART v5.625 (Bruker, 2001)'
_computing_data_reduction 'SAINT v6.45A (Bruker, 2003)'
_computing_molecular_graphics
;
O. V. Dolomanov, L. J. Bourhis, R. J. Gildea, J. A. K. Howard and H. Puschmann,
OLEX2: a complete structure solution, refinement and analysis program.
J. Appl. Cryst. (2009). 42, 339-341.
;
_computing_publication_material
;
O. V. Dolomanov, L. J. Bourhis, R. J. Gildea, J. A. K. Howard and H. Puschmann,
OLEX2: a complete structure solution, refinement and analysis program.
J. Appl. Cryst. (2009). 42, 339-341.
;
_computing_structure_refinement
;
XL, G.M. Sheldrick, Acta Cryst.
(2008). A64, 112-122
;
_computing_structure_solution 'SHELXS-97 (Sheldrick, 2008)'
_diffrn_ambient_temperature 100
_diffrn_measured_fraction_theta_full 0.998
_diffrn_measured_fraction_theta_max 0.998
_diffrn_measurement_device_type 'SMART 6000'
_diffrn_measurement_method '\w scans'
_diffrn_radiation_monochromator 'crossed G\"obel mirrors'
_diffrn_radiation_type 'Cu K\a'
_diffrn_radiation_wavelength 1.54184
_diffrn_reflns_av_R_equivalents 0.1059
_diffrn_reflns_av_unetI/netI 0.0834
_diffrn_reflns_limit_h_max 18
_diffrn_reflns_limit_h_min -18
_diffrn_reflns_limit_k_max 10
_diffrn_reflns_limit_k_min -10
_diffrn_reflns_limit_l_max 20
_diffrn_reflns_limit_l_min -21
_diffrn_reflns_number 17237
_diffrn_reflns_theta_full 66.49
_diffrn_reflns_theta_max 66.49
_diffrn_reflns_theta_min 3.18
_diffrn_source 'fine-focus sealed tube'
_diffrn_source_current 40.0
_diffrn_source_power 1.8
_diffrn_source_target Cu
_diffrn_source_voltage 45.0
_exptl_absorpt_coefficient_mu 9.714
_exptl_absorpt_correction_T_max 0.443
_exptl_absorpt_correction_T_min 0.159
_exptl_absorpt_correction_type multi-scan
_exptl_absorpt_process_details
;
SADABS-2008/1 (Bruker,2008) was used for absorption correction.
;
_exptl_crystal_colour colourless
_exptl_crystal_colour_primary colourless
_exptl_crystal_density_diffrn 1.801
_exptl_crystal_density_method 'not measured'
_exptl_crystal_F_000 1216
_exptl_crystal_size_max 0.3
_exptl_crystal_size_mid 0.1
_exptl_crystal_size_min 0.1
_refine_diff_density_max 2.835
_refine_diff_density_min -0.932
_refine_diff_density_rms 0.185
_refine_ls_extinction_method none
_refine_ls_goodness_of_fit_ref 1.050
_refine_ls_hydrogen_treatment constr
_refine_ls_matrix_type full
_refine_ls_number_parameters 339
_refine_ls_number_reflns 3946
_refine_ls_number_restraints 95
_refine_ls_restrained_S_all 1.042
_refine_ls_R_factor_all 0.0894
_refine_ls_R_factor_gt 0.0678
_refine_ls_shift/su_max 0.000
_refine_ls_shift/su_mean 0.000
_refine_ls_structure_factor_coef Fsqd
_refine_ls_weighting_details 'calc w=1/[\s^2^(Fo^2^)+(0.1096P)^2^+8.0419P] where P=(Fo^2^+2Fc^2^)/3'
_refine_ls_weighting_scheme calc
_refine_ls_wR_factor_gt 0.1753
_refine_ls_wR_factor_ref 0.1980
_reflns_number_gt 3025
_reflns_number_total 3946
_reflns_threshold_expression >2sigma(I)
_cod_data_source_file c2dt30725a.txt
_cod_data_source_block check
_cod_database_code 7019618

loop_
_space_group_symop_id
_space_group_symop_operation_xyz
1 'x, y, z'
2 '-x, y+1/2, -z+1/2'
3 '-x, -y, -z'
4 'x, -y-1/2, z-1/2'

loop_
_atom_site_label
_atom_site_type_symbol
_atom_site_fract_x
_atom_site_fract_y
_atom_site_fract_z
_atom_site_U_iso_or_equiv
_atom_site_adp_type
_atom_site_occupancy
_atom_site_symmetry_multiplicity
_atom_site_calc_flag
_atom_site_refinement_flags
_atom_site_disorder_assembly
_atom_site_disorder_group
Ag1 Ag 0.48355(4) 0.23567(6) 0.02661(3) 0.0327(2) Uani 1 1 d . . .
N1 N 0.5474(5) 0.0924(7) 0.1264(4) 0.0332(14) Uani 1 1 d . . .
C2 C 0.6202(6) 0.0029(8) 0.1369(5) 0.0333(17) Uani 1 1 d . . .
H2 H 0.6460 -0.0140 0.0978 0.040 Uiso 1 1 calc R . .
N3 N 0.6526(5) -0.0608(7) 0.2100(4) 0.0361(15) Uani 1 1 d . . .
C4 C 0.6010(6) -0.0064(9) 0.2502(5) 0.0385(18) Uani 1 1 d . . .
H4 H 0.6093 -0.0295 0.3041 0.046 Uiso 1 1 calc R . .
C5 C 0.5353(6) 0.0876(10) 0.1977(5) 0.0379(18) Uani 1 1 d . . .
H5 H 0.4881 0.1418 0.2085 0.046 Uiso 1 1 calc R . .
C6 C 0.7360(7) -0.1599(12) 0.2445(6) 0.052(2) Uani 1 1 d . . .
H6A H 0.7401 -0.2223 0.2007 0.063 Uiso 1 1 calc R . .
H6B H 0.7272 -0.2275 0.2844 0.063 Uiso 1 1 calc R . .
C7 C 0.8284(9) -0.0747(18) 0.2856(11) 0.107(6) Uani 1 1 d . . .
H7A H 0.8821 -0.1452 0.3076 0.161 Uiso 1 1 calc R . .
H7B H 0.8252 -0.0145 0.3298 0.161 Uiso 1 1 calc R . .
H7C H 0.8380 -0.0089 0.2461 0.161 Uiso 1 1 calc R . .
N8 N 0.4260(4) 0.3822(7) -0.0731(4) 0.0314(14) Uani 1 1 d . . .
C9 C 0.3526(5) 0.4714(9) -0.0897(5) 0.0318(16) Uani 1 1 d . . .
H9 H 0.3163 0.4799 -0.0578 0.038 Uiso 1 1 calc R . .
N10 N 0.3352(4) 0.5496(7) -0.1578(4) 0.0302(14) Uani 1 1 d . . .
C11 C 0.4025(6) 0.5081(9) -0.1855(5) 0.0349(17) Uani 1 1 d . . .
H11 H 0.4098 0.5454 -0.2320 0.042 Uiso 1 1 calc R . .
C12 C 0.4568(5) 0.4028(9) -0.1331(5) 0.0330(16) Uani 1 1 d . . .
H12 H 0.5089 0.3510 -0.1376 0.040 Uiso 1 1 calc R . .
C13 C 0.2570(6) 0.6553(10) -0.1984(5) 0.0386(18) Uani 1 1 d . B .
H13A H 0.2782 0.7293 -0.2285 0.046 Uiso 1 1 calc R . .
H13B H 0.2427 0.7100 -0.1569 0.046 Uiso 1 1 calc R . .
C14 C 0.1678(8) 0.5814(13) -0.2557(7) 0.064(3) Uani 1 1 d U . .
H14A H 0.1847 0.5134 -0.2912 0.076 Uiso 1 1 calc R A 1
H14B H 0.1241 0.6589 -0.2908 0.076 Uiso 1 1 calc R A 1
C15 C 0.1139(11) 0.492(2) -0.2153(11) 0.111(5) Uani 0.29(2) 1 d PDU B 1
H15A H 0.1623 0.4806 -0.1588 0.134 Uiso 0.29(2) 1 calc PR B 1
H15B H 0.1082 0.3916 -0.2399 0.134 Uiso 0.29(2) 1 calc PR B 1
C16 C 0.019(3) 0.508(8) -0.205(4) 0.124(8) Uani 0.29(2) 1 d PDU B 1
H16A H 0.0168 0.4337 -0.1660 0.186 Uiso 0.29(2) 1 calc PR B 1
H16B H -0.0351 0.4930 -0.2574 0.186 Uiso 0.29(2) 1 calc PR B 1
H16C H 0.0154 0.6088 -0.1847 0.186 Uiso 0.29(2) 1 calc PR B 1
C15' C 0.1139(11) 0.492(2) -0.2153(11) 0.111(5) Uani 0.71(2) 1 d PDU B 2
H15C H 0.1574 0.4125 -0.1821 0.134 Uiso 0.71(2) 1 calc PR B 2
H15D H 0.1007 0.5596 -0.1775 0.134 Uiso 0.71(2) 1 calc PR B 2
C16' C 0.0191(15) 0.419(3) -0.2704(15) 0.124(8) Uani 0.71(2) 1 d PDU B 2
H16D H -0.0094 0.3690 -0.2371 0.186 Uiso 0.71(2) 1 calc PR B 2
H16E H 0.0311 0.3449 -0.3053 0.186 Uiso 0.71(2) 1 calc PR B 2
H16F H -0.0252 0.4953 -0.3042 0.186 Uiso 0.71(2) 1 calc PR B 2
C21 C 0.8869(8) -0.1932(14) 0.0067(8) 0.042(3) Uani 0.724(5) 1 d PD C 1
F22 F 0.9149(7) -0.3187(11) 0.0478(8) 0.080(3) Uani 0.724(5) 1 d PD C 1
F23 F 0.8999(7) -0.2104(13) -0.0630(6) 0.078(3) Uani 0.724(5) 1 d PD C 1
F24 F 0.9397(9) -0.0844(16) 0.0462(11) 0.069(3) Uani 0.724(5) 1 d PD C 1
S25 S 0.7590(2) -0.1649(3) -0.0176(2) 0.0339(7) Uani 0.724(5) 1 d PD C 1
O26 O 0.7117(7) -0.2946(10) -0.0612(11) 0.057(3) Uani 0.724(5) 1 d PD C 1
O27 O 0.7560(8) -0.1382(11) 0.0597(6) 0.056(2) Uani 0.724(5) 1 d PD C 1
N28 N 0.7364(7) -0.0280(11) -0.0767(6) 0.038(2) Uani 0.724(5) 1 d PD C 1
S29 S 0.7030(3) 0.1334(5) -0.0627(3) 0.0312(9) Uani 0.724(5) 1 d PD C 1
O30 O 0.6558(10) 0.2019(12) -0.1405(5) 0.045(3) Uani 0.724(5) 1 d PD C 1
O31 O 0.6566(6) 0.1428(12) -0.0093(6) 0.048(2) Uani 0.724(5) 1 d PD C 1
C32 C 0.8141(9) 0.2403(14) -0.0131(10) 0.046(2) Uani 0.724(5) 1 d PD C 1
F33 F 0.7916(9) 0.3840(10) -0.0074(7) 0.063(3) Uani 0.724(5) 1 d PD C 1
F34 F 0.8696(8) 0.2310(9) -0.0515(9) 0.063(3) Uani 0.724(5) 1 d PD C 1
F35 F 0.8630(10) 0.1900(11) 0.0631(7) 0.061(3) Uani 0.724(5) 1 d PD C 1
C21' C 0.8591(16) -0.210(3) 0.0245(13) 0.042(3) Uani 0.276(5) 1 d PD C 2
F22' F 0.8439(18) -0.258(3) 0.0877(15) 0.080(3) Uani 0.276(5) 1 d PD C 2
F23' F 0.8939(18) -0.324(3) -0.0062(16) 0.078(3) Uani 0.276(5) 1 d PD C 2
F24' F 0.924(3) -0.108(4) 0.047(3) 0.069(3) Uani 0.276(5) 1 d PD C 2
S25' S 0.7450(6) -0.1501(10) -0.0560(6) 0.0339(7) Uani 0.276(5) 1 d PD C 2
O26' O 0.681(2) -0.273(3) -0.069(3) 0.057(3) Uani 0.276(5) 1 d PD C 2
O27' O 0.7677(18) -0.109(3) -0.1230(12) 0.056(2) Uani 0.276(5) 1 d PD C 2
N28' N 0.7211(16) -0.0195(19) -0.0100(12) 0.038(2) Uani 0.276(5) 1 d PD C 2
S29' S 0.6968(11) 0.1457(15) -0.0430(8) 0.0312(9) Uani 0.276(5) 1 d PD C 2
O30' O 0.657(3) 0.157(4) -0.1288(12) 0.045(3) Uani 0.276(5) 1 d PD C 2
O31' O 0.6546(18) 0.227(3) 0.0025(15) 0.048(2) Uani 0.276(5) 1 d PD C 2
C32' C 0.8145(16) 0.237(3) -0.0137(19) 0.046(2) Uani 0.276(5) 1 d PD C 2
F33' F 0.796(3) 0.381(3) -0.036(2) 0.063(3) Uani 0.276(5) 1 d PD C 2
F34' F 0.867(2) 0.177(3) -0.047(3) 0.063(3) Uani 0.276(5) 1 d PD C 2
F35' F 0.865(3) 0.232(4) 0.0672(19) 0.061(3) Uani 0.276(5) 1 d PD C 2

loop_
_atom_site_aniso_label
_atom_site_aniso_U_11
_atom_site_aniso_U_22
_atom_site_aniso_U_33
_atom_site_aniso_U_23
_atom_site_aniso_U_13
_atom_site_aniso_U_12
Ag1 0.0333(3) 0.0418(4) 0.0246(3) 0.0040(2) 0.0135(2) -0.0034(2)
N1 0.033(3) 0.039(3) 0.033(4) -0.005(3) 0.019(3) -0.004(3)
C2 0.039(4) 0.032(4) 0.032(4) 0.001(3) 0.017(3) -0.004(3)
N3 0.043(4) 0.034(3) 0.031(4) 0.000(3) 0.014(3) 0.002(3)
C4 0.053(5) 0.042(4) 0.030(4) 0.002(3) 0.026(4) -0.002(4)
C5 0.046(5) 0.050(5) 0.032(4) 0.005(4) 0.029(4) 0.000(4)
C6 0.054(6) 0.058(6) 0.043(5) 0.005(4) 0.018(4) 0.014(4)
C7 0.042(6) 0.106(11) 0.142(15) 0.036(11) 0.005(8) 0.013(7)
N8 0.030(3) 0.036(3) 0.030(3) 0.002(3) 0.015(3) -0.004(3)
C9 0.034(4) 0.043(4) 0.024(4) -0.004(3) 0.018(3) -0.002(3)
N10 0.029(3) 0.036(3) 0.030(3) 0.003(3) 0.017(3) 0.000(2)
C11 0.042(4) 0.039(4) 0.033(4) 0.005(3) 0.024(4) 0.005(3)
C12 0.031(4) 0.044(4) 0.029(4) 0.006(3) 0.017(3) 0.007(3)
C13 0.038(4) 0.044(4) 0.037(5) 0.006(4) 0.019(4) 0.011(3)
C14 0.054(6) 0.064(6) 0.059(7) 0.002(5) 0.011(5) 0.013(5)
C15 0.093(9) 0.126(12) 0.112(11) 0.001(9) 0.039(8) -0.019(8)
C16 0.099(12) 0.17(2) 0.113(17) -0.044(14) 0.049(11) -0.041(11)
C15' 0.093(9) 0.126(12) 0.112(11) 0.001(9) 0.039(8) -0.019(8)
C16' 0.099(12) 0.17(2) 0.113(17) -0.044(14) 0.049(11) -0.041(11)
C21 0.039(7) 0.046(6) 0.050(7) -0.004(5) 0.026(5) 0.010(5)
F22 0.070(6) 0.066(5) 0.112(8) 0.031(6) 0.046(6) 0.031(4)
F23 0.056(5) 0.128(8) 0.064(5) -0.005(6) 0.039(4) 0.019(5)
F24 0.034(5) 0.070(6) 0.090(5) -0.024(5) 0.013(4) 0.003(3)
S25 0.0359(13) 0.0350(12) 0.040(2) 0.0000(16) 0.0250(17) 0.0007(10)
O26 0.049(7) 0.046(5) 0.074(7) -0.008(5) 0.024(8) -0.010(5)
O27 0.078(6) 0.066(5) 0.043(5) 0.010(4) 0.044(5) 0.016(5)
N28 0.041(5) 0.049(5) 0.032(5) -0.005(4) 0.023(4) 0.003(4)
S29 0.0326(12) 0.0390(13) 0.031(3) 0.0031(15) 0.0224(14) 0.0056(9)
O30 0.060(4) 0.052(8) 0.023(4) 0.010(4) 0.015(4) 0.012(6)
O31 0.040(4) 0.079(7) 0.039(5) 0.003(5) 0.032(4) 0.011(5)
C32 0.044(5) 0.044(5) 0.058(6) -0.010(4) 0.029(5) -0.002(4)
F33 0.083(5) 0.035(3) 0.079(9) -0.015(4) 0.043(6) -0.003(3)
F34 0.058(4) 0.051(7) 0.102(6) -0.014(7) 0.056(4) -0.015(5)
F35 0.050(4) 0.057(8) 0.060(4) -0.022(5) 0.005(3) 0.003(5)
C21' 0.039(7) 0.046(6) 0.050(7) -0.004(5) 0.026(5) 0.010(5)
F22' 0.070(6) 0.066(5) 0.112(8) 0.031(6) 0.046(6) 0.031(4)
F23' 0.056(5) 0.128(8) 0.064(5) -0.005(6) 0.039(4) 0.019(5)
F24' 0.034(5) 0.070(6) 0.090(5) -0.024(5) 0.013(4) 0.003(3)
S25' 0.0359(13) 0.0350(12) 0.040(2) 0.0000(16) 0.0250(17) 0.0007(10)
O26' 0.049(7) 0.046(5) 0.074(7) -0.008(5) 0.024(8) -0.010(5)
O27' 0.078(6) 0.066(5) 0.043(5) 0.010(4) 0.044(5) 0.016(5)
N28' 0.041(5) 0.049(5) 0.032(5) -0.005(4) 0.023(4) 0.003(4)
S29' 0.0326(12) 0.0390(13) 0.031(3) 0.0031(15) 0.0224(14) 0.0056(9)
O30' 0.060(4) 0.052(8) 0.023(4) 0.010(4) 0.015(4) 0.012(6)
O31' 0.040(4) 0.079(7) 0.039(5) 0.003(5) 0.032(4) 0.011(5)
C32' 0.044(5) 0.044(5) 0.058(6) -0.010(4) 0.029(5) -0.002(4)
F33' 0.083(5) 0.035(3) 0.079(9) -0.015(4) 0.043(6) -0.003(3)
F34' 0.058(4) 0.051(7) 0.102(6) -0.014(7) 0.056(4) -0.015(5)
F35' 0.050(4) 0.057(8) 0.060(4) -0.022(5) 0.005(3) 0.003(5)

loop_
_atom_type_symbol
_atom_type_description
_atom_type_scat_dispersion_real
_atom_type_scat_dispersion_imag
_atom_type_scat_source
C C 0.0181 0.0091 'International Tables Vol C Tables 4.2.6.8 and 6.1.1.4'
H H 0.0000 0.0000 'International Tables Vol C Tables 4.2.6.8 and 6.1.1.4'
N N 0.0311 0.0180 'International Tables Vol C Tables 4.2.6.8 and 6.1.1.4'
O O 0.0492 0.0322 'International Tables Vol C Tables 4.2.6.8 and 6.1.1.4'
F F 0.0727 0.0534 'International Tables Vol C Tables 4.2.6.8 and 6.1.1.4'
S S 0.3331 0.5567 'International Tables Vol C Tables 4.2.6.8 and 6.1.1.4'
Ag Ag 0.1306 4.2820 'International Tables Vol C Tables 4.2.6.8 and 6.1.1.4'

loop_
_geom_angle_atom_site_label_1
_geom_angle_atom_site_label_2
_geom_angle_atom_site_label_3
_geom_angle
N1 Ag1 N8 177.3(2)
C2 N1 Ag1 124.3(6)
C2 N1 C5 105.8(7)
C5 N1 Ag1 129.1(6)
N1 C2 N3 110.8(7)
C2 N3 C4 108.2(7)
C2 N3 C6 126.0(8)
C4 N3 C6 125.5(8)
C5 C4 N3 105.8(7)
C4 C5 N1 109.4(7)
N3 C6 C7 112.2(9)
C9 N8 Ag1 126.6(5)
C9 N8 C12 106.0(7)
C12 N8 Ag1 127.3(5)
N8 C9 N10 111.1(7)
C9 N10 C11 107.2(7)
C9 N10 C13 127.8(7)
C11 N10 C13 125.0(7)
C12 C11 N10 105.7(7)
C11 C12 N8 109.9(7)
N10 C13 C14 112.8(7)
C13 C14 C15 114.7(10)
C14 C15 C16 136(3)
F22 C21 F23 106.8(10)
F22 C21 S25 108.7(10)
F23 C21 S25 109.6(8)
F24 C21 F22 110.5(13)
F24 C21 F23 107.8(14)
F24 C21 S25 113.2(10)
O26 S25 C21 105.6(6)
O26 S25 O27 117.7(9)
O26 S25 N28 109.9(8)
O27 S25 C21 104.0(6)
O27 S25 N28 116.5(5)
N28 S25 C21 100.9(6)
S25 N28 S29 126.9(6)
N28 S29 C32 105.1(5)
O30 S29 N28 107.5(6)
O30 S29 C32 104.6(7)
O31 S29 N28 116.4(6)
O31 S29 O30 117.0(7)
O31 S29 C32 104.8(6)
F33 C32 S29 108.8(9)
F33 C32 F35 107.1(11)
F34 C32 S29 112.4(9)
F34 C32 F33 110.2(11)
F34 C32 F35 108.3(11)
F35 C32 S29 110.0(9)
F22' C21' F23' 110(2)
F22' C21' S25' 109.5(18)
F23' C21' S25' 107.2(16)
F24' C21' F22' 110(3)
F24' C21' F23' 107(3)
F24' C21' S25' 114(2)
O26' S25' C21' 105.8(17)
O26' S25' O27' 117(2)
O26' S25' N28' 111.5(19)
O27' S25' C21' 105.4(13)
O27' S25' N28' 116.4(13)
N28' S25' C21' 98.5(11)
S25' N28' S29' 124.7(13)
N28' S29' C32' 104.8(12)
O30' S29' N28' 114.2(16)
O30' S29' O31' 119.8(18)
O30' S29' C32' 102.5(17)
O31' S29' N28' 110.4(14)
O31' S29' C32' 102.9(14)
F33' C32' S29' 106.4(18)
F34' C32' S29' 113.3(18)
F34' C32' F33' 110(2)
F34' C32' F35' 108(2)
F35' C32' S29' 111(2)
F35' C32' F33' 108(2)

loop_
_geom_bond_atom_site_label_1
_geom_bond_atom_site_label_2
_geom_bond_distance
Ag1 N1 2.098(7)
Ag1 N8 2.106(6)
N1 C2 1.318(10)
N1 C5 1.371(10)
C2 N3 1.332(11)
N3 C4 1.359(11)
N3 C6 1.463(11)
C4 C5 1.355(12)
C6 C7 1.503(17)
N8 C9 1.304(10)
N8 C12 1.356(10)
C9 N10 1.342(10)
N10 C11 1.362(10)
N10 C13 1.463(10)
C11 C12 1.353(11)
C13 C14 1.485(14)
C14 C15 1.53(2)
C15 C16 1.534(10)
C21 F22 1.317(15)
C21 F23 1.358(15)
C21 F24 1.278(15)
C21 S25 1.832(12)
S25 O26 1.422(10)
S25 O27 1.433(9)
S25 N28 1.567(10)
N28 S29 1.584(9)
S29 O30 1.427(8)
S29 O31 1.411(8)
S29 C32 1.829(11)
C32 F33 1.345(12)
C32 F34 1.294(13)
C32 F35 1.346(15)
C21' F22' 1.32(2)
C21' F23' 1.37(2)
C21' F24' 1.28(2)
C21' S25' 1.832(18)
S25' O26' 1.424(17)
S25' O27' 1.435(15)
S25' N28' 1.560(15)
N28' S29' 1.580(16)
S29' O30' 1.417(16)
S29' O31' 1.428(16)
S29' C32' 1.839(16)
C32' F33' 1.348(18)
C32' F34' 1.295(19)
C32' F35' 1.34(2)
